data_7207940
loop_
_publ_author_name
'Zhang, Junjie'
'Zhang, Zhonghan'
'Sun, Youxuan'
'Zhang, Chengqian'
'Zhang, Shaojun'
'Liu, Yang'
'Tao, Xutang'

_publ_section_title
;
 MgTeMoO6: A neutral layered material showing strong second-harmonic
 generation
;
_journal_issue 19
_journal_name_full 'Journal of Materials Chemistry'
_journal_page_first 9921
_journal_paper_doi 10.1039/c2jm30953j
_journal_volume 22
_journal_year 2012
_chemical_formula_moiety 'Mg Mo O6 Te'
_chemical_formula_sum 'Mg Mo O6 Te'
_chemical_formula_weight 343.85
_chemical_name_systematic
;
?
;
_space_group_IT_number 18
_symmetry_cell_setting orthorhombic
_symmetry_space_group_name_Hall 'P 2 2ab'
_symmetry_space_group_name_H-M 'P 21 21 2'
_atom_sites_solution_primary direct
_atom_sites_solution_secondary difmap
_audit_creation_method SHELXL-97
_cell_angle_alpha 90.00
_cell_angle_beta 90.00
_cell_angle_gamma 90.00
_cell_formula_units_Z 2
_cell_length_a 5.03780(10)
_cell_length_b 5.26910(10)
_cell_length_c 8.8985(2)
_cell_measurement_reflns_used 1049
_cell_measurement_temperature 296(2)
_cell_measurement_theta_max 27.36
_cell_measurement_theta_min 4.50
_cell_volume 236.208(8)
_computing_cell_refinement 'APEX2 Software Suite (Bruker,2005)'
_computing_data_collection 'APEX2 Software Suite (Bruker,2005)'
_computing_data_reduction 'APEX2 Software Suite (Bruker,2005)'
_computing_molecular_graphics 'SHELXTL (Bruker, 1997)'
_computing_publication_material 'SHELXL-97 (Sheldrick, 1997)'
_computing_structure_refinement 'SHELXL-97 (Sheldrick, 1997)'
_computing_structure_solution 'SHELXS-97 (Sheldrick, 1990)'
_diffrn_ambient_temperature 296(2)
_diffrn_measured_fraction_theta_full 0.994
_diffrn_measured_fraction_theta_max 0.994
_diffrn_measurement_device_type 'Bruker APEX2 CCD area-detector diffractometer'
_diffrn_measurement_method '\f and \w scans'
_diffrn_radiation_monochromator graphite
_diffrn_radiation_source 'fine-focus sealed tube'
_diffrn_radiation_type MoK\a
_diffrn_radiation_wavelength 0.71073
_diffrn_reflns_av_R_equivalents 0.0181
_diffrn_reflns_av_sigmaI/netI 0.0250
_diffrn_reflns_limit_h_max 4
_diffrn_reflns_limit_h_min -6
_diffrn_reflns_limit_k_max 6
_diffrn_reflns_limit_k_min -6
_diffrn_reflns_limit_l_max 11
_diffrn_reflns_limit_l_min -10
_diffrn_reflns_number 1329
_diffrn_reflns_theta_full 27.36
_diffrn_reflns_theta_max 27.36
_diffrn_reflns_theta_min 2.29
_diffrn_standards_number 0
_exptl_absorpt_coefficient_mu 8.907
_exptl_absorpt_correction_T_max 0.7760
_exptl_absorpt_correction_T_min 0.5011
_exptl_absorpt_correction_type multi-scan
_exptl_absorpt_process_details 'APEX2 Software Suite (Bruker,2005)'
_exptl_crystal_colour colorless
_exptl_crystal_density_diffrn 4.835
_exptl_crystal_density_method 'not measured'
_exptl_crystal_description plate
_exptl_crystal_F_000 308
_exptl_crystal_size_max 0.09
_exptl_crystal_size_mid 0.07
_exptl_crystal_size_min 0.03
_refine_diff_density_max 0.718
_refine_diff_density_min -0.839
_refine_diff_density_rms 0.153
_refine_ls_abs_structure_details 'Flack H D (1983), Acta Cryst. A39, 876-881'
_refine_ls_abs_structure_Flack 0.04(4)
_refine_ls_extinction_coef 0.0285(15)
_refine_ls_extinction_expression Fc^*^=kFc[1+0.001xFc^2^\l^3^/sin(2\q)]^-1/4^
_refine_ls_extinction_method SHELXL
_refine_ls_goodness_of_fit_ref 1.043
_refine_ls_matrix_type full
_refine_ls_number_parameters 44
_refine_ls_number_reflns 534
_refine_ls_number_restraints 0
_refine_ls_restrained_S_all 1.043
_refine_ls_R_factor_all 0.0150
_refine_ls_R_factor_gt 0.0149
_refine_ls_shift/su_max 0.000
_refine_ls_shift/su_mean 0.000
_refine_ls_structure_factor_coef Fsqd
_refine_ls_weighting_details 'calc w=1/[\s^2^(Fo^2^)+(0.0210P)^2^+0.0000P] where P=(Fo^2^+2Fc^2^)/3'
_refine_ls_weighting_scheme calc
_refine_ls_wR_factor_gt 0.0372
_refine_ls_wR_factor_ref 0.0373
_reflns_number_gt 527
_reflns_number_total 534
_reflns_threshold_expression >2sigma(I)
_cod_data_source_file c2jm30953j.txt
_cod_data_source_block xx
_cod_depositor_comments
;
The following automatic conversions were performed:

'_symmetry_cell_setting' value 'Orthorhombic' changed to
'orthorhombic' according to
/home/saulius/struct/CIF-dictionaries/cif_core.dic dictionary named
'cif_core.dic' version 2.4.1 from 2010-06-29.

Automatic conversion script
Id: cif_fix_values 1715 2011-07-08 13:25:40Z adriana 
;
_cod_original_sg_symbol_H-M P2(1)2(1)2
_cod_database_code 7207940

loop_
_symmetry_equiv_pos_as_xyz
'x, y, z'
'-x, -y, z'
'-x+1/2, y+1/2, -z'
'x+1/2, -y+1/2, -z'

loop_
_atom_site_label
_atom_site_type_symbol
_atom_site_fract_x
_atom_site_fract_y
_atom_site_fract_z
_atom_site_U_iso_or_equiv
_atom_site_adp_type
_atom_site_occupancy
_atom_site_symmetry_multiplicity
_atom_site_calc_flag
_atom_site_refinement_flags
Te Te 0.0000 0.0000 0.24334(3) 0.00656(12) Uani 1 2 d S
Mo Mo 0.0000 0.0000 0.69134(4) 0.00827(12) Uani 1 2 d S
Mg Mg 0.0000 0.5000 0.03086(16) 0.0093(3) Uani 1 2 d S
O1 O 0.2219(5) 0.1697(5) 0.1058(3) 0.0105(5) Uani 1 1 d .
O2 O 0.2351(5) 0.6741(6) 0.2052(3) 0.0110(5) Uani 1 1 d .
O3 O 0.3539(6) 0.2854(5) 0.4250(3) 0.0153(6) Uani 1 1 d .

loop_
_atom_site_aniso_label
_atom_site_aniso_U_11
_atom_site_aniso_U_22
_atom_site_aniso_U_33
_atom_site_aniso_U_23
_atom_site_aniso_U_13
_atom_site_aniso_U_12
Te 0.00579(17) 0.00598(16) 0.00789(17) 0.000 0.000 0.00029(18)
Mo 0.00604(19) 0.00853(19) 0.0102(2) 0.000 0.000 -0.0028(3)
Mg 0.0079(7) 0.0082(7) 0.0118(8) 0.000 0.000 -0.0005(11)
O1 0.0096(12) 0.0080(11) 0.0140(12) 0.0040(12) 0.0046(13) 0.0010(9)
O2 0.0090(14) 0.0119(12) 0.0121(13) -0.0006(11) -0.0023(12) 0.0036(10)
O3 0.0138(14) 0.0158(14) 0.0164(16) 0.0010(12) 0.0010(12) -0.0017(13)

loop_
_atom_type_symbol
_atom_type_description
_atom_type_scat_dispersion_real
_atom_type_scat_dispersion_imag
_atom_type_scat_source
O O 0.0106 0.0060 'International Tables Vol C Tables 4.2.6.8 and 6.1.1.4'
Mg Mg 0.0486 0.0363 'International Tables Vol C Tables 4.2.6.8 and 6.1.1.4'
Mo Mo -1.6832 0.6857 'International Tables Vol C Tables 4.2.6.8 and 6.1.1.4'
Te Te -0.5308 1.6751 'International Tables Vol C Tables 4.2.6.8 and 6.1.1.4'

loop_
_geom_angle_atom_site_label_1
_geom_angle_atom_site_label_2
_geom_angle_atom_site_label_3
_geom_angle
_geom_angle_site_symmetry_1
_geom_angle_site_symmetry_3
O1 Te O1 98.96(18) 2 .
O1 Te O2 80.93(10) 2 1_545
O1 Te O2 87.06(11) . 1_545
O1 Te O2 87.06(11) 2 2_565
O1 Te O2 80.93(10) . 2_565
O2 Te O2 161.50(15) 1_545 2_565
O1 Te Mg 40.13(8) 2 1_545
O1 Te Mg 90.40(9) . 1_545
O2 Te Mg 41.08(7) 1_545 1_545
O2 Te Mg 124.50(8) 2_565 1_545
O1 Te Mg 90.40(9) 2 .
O1 Te Mg 40.13(8) . .
O2 Te Mg 124.50(8) 1_545 .
O2 Te Mg 41.08(7) 2_565 .
Mg Te Mg 108.67(4) 1_545 .
O3 Mo O3 105.0(2) 3_546 4_456
O3 Mo O2 108.56(13) 3_546 3_546
O3 Mo O2 106.48(13) 4_456 3_546
O3 Mo O2 106.48(13) 3_546 4_456
O3 Mo O2 108.56(13) 4_456 4_456
O2 Mo O2 120.75(17) 3_546 4_456
O1 Mg O1 107.61(17) 4_455 3
O1 Mg O2 169.45(12) 4_455 .
O1 Mg O2 82.33(11) 3 .
O1 Mg O2 82.33(11) 4_455 2_565
O1 Mg O2 169.45(12) 3 2_565
O2 Mg O2 88.01(16) . 2_565
O1 Mg O1 100.32(7) 4_455 2_565
O1 Mg O1 100.57(7) 3 2_565
O2 Mg O1 73.81(10) . 2_565
O2 Mg O1 80.64(11) 2_565 2_565
O1 Mg O1 100.57(7) 4_455 .
O1 Mg O1 100.32(7) 3 .
O2 Mg O1 80.64(11) . .
O2 Mg O1 73.81(10) 2_565 .
O1 Mg O1 144.25(17) 2_565 .
O1 Mg Te 134.20(8) 4_455 1_565
O1 Mg Te 89.52(8) 3 1_565
O2 Mg Te 40.09(7) . 1_565
O2 Mg Te 85.77(9) 2_565 1_565
O1 Mg Te 33.95(7) 2_565 1_565
O1 Mg Te 118.14(9) . 1_565
O1 Mg Te 89.52(8) 4_455 .
O1 Mg Te 134.20(8) 3 .
O2 Mg Te 85.77(9) . .
O2 Mg Te 40.09(7) 2_565 .
O1 Mg Te 118.14(9) 2_565 .
O1 Mg Te 33.95(7) . .
Te Mg Te 108.67(4) 1_565 .
O1 Mg Mg 30.33(8) 4_455 3_445
O1 Mg Mg 133.41(10) 3 3_445
O2 Mg Mg 141.87(10) . 3_445
O2 Mg Mg 55.10(8) 2_565 3_445
O1 Mg Mg 105.46(7) 2_565 3_445
O1 Mg Mg 79.92(7) . 3_445
Te Mg Mg 131.88(4) 1_565 3_445
Te Mg Mg 60.41(2) . 3_445
O1 Mg Mg 133.41(10) 4_455 3
O1 Mg Mg 30.33(8) 3 3
O2 Mg Mg 55.10(8) . 3
O2 Mg Mg 141.87(10) 2_565 3
O1 Mg Mg 79.92(7) 2_565 3
O1 Mg Mg 105.46(7) . 3
Te Mg Mg 60.41(2) 1_565 3
Te Mg Mg 131.88(4) . 3
Mg Mg Mg 162.86(9) 3_445 3
O1 Mg Mg 75.97(8) 4_455 3_455
O1 Mg Mg 93.81(8) 3 3_455
O2 Mg Mg 100.28(8) . 3_455
O2 Mg Mg 92.06(7) 2_565 3_455
O1 Mg Mg 28.59(7) 2_565 3_455
O1 Mg Mg 165.83(8) . 3_455
Te Mg Mg 60.41(2) 1_565 3_455
Te Mg Mg 131.88(4) . 3_455
Mg Mg Mg 91.241(13) 3_445 3_455
Mg Mg Mg 86.212(12) 3 3_455
O1 Mg Mg 93.81(8) 4_455 3_545
O1 Mg Mg 75.97(8) 3 3_545
O2 Mg Mg 92.06(7) . 3_545
O2 Mg Mg 100.28(8) 2_565 3_545
O1 Mg Mg 165.83(8) 2_565 3_545
O1 Mg Mg 28.59(7) . 3_545
Te Mg Mg 131.88(4) 1_565 3_545
Te Mg Mg 60.41(2) . 3_545
Mg Mg Mg 86.212(12) 3_445 3_545
Mg Mg Mg 91.241(13) 3 3_545
Mg Mg Mg 162.86(9) 3_455 3_545
Te O1 Mg 125.54(14) . 3_545
Te O1 Mg 105.92(11) . .
Mg O1 Mg 121.09(14) 3_545 .
Mo O2 Te 136.23(15) 3_556 1_565
Mo O2 Mg 122.65(15) 3_556 .
Te O2 Mg 98.83(10) 1_565 .

loop_
_geom_bond_atom_site_label_1
_geom_bond_atom_site_label_2
_geom_bond_distance
_geom_bond_site_symmetry_2
Te O1 1.883(3) 2
Te O1 1.883(3) .
Te O2 2.114(3) 1_545
Te O2 2.114(3) 2_565
Te Mg 3.2428(8) 1_545
Te Mg 3.2428(8) .
Mo O3 1.701(3) 3_546
Mo O3 1.701(3) 4_456
Mo O2 1.863(3) 3_546
Mo O2 1.863(3) 4_456
Mg O1 2.060(3) 4_455
Mg O1 2.060(3) 3
Mg O2 2.156(3) .
Mg O2 2.156(3) 2_565
Mg O1 2.173(3) 2_565
Mg O1 2.173(3) .
Mg Te 3.2428(8) 1_565
Mg Mg 3.6861(4) 3_445
Mg Mg 3.6861(4) 3
Mg Mg 3.6861(4) 3_455
Mg Mg 3.6861(4) 3_545
O1 Mg 2.060(3) 3_545
O2 Mo 1.863(3) 3_556
O2 Te 2.114(3) 1_565
O3 Mo 1.701(3) 3_556
